data_2010284
loop_
_publ_author_name
'Muskett, F.W.'
'Sawyer, L.'
'Taylor, P.'
'Dawson, I.M.'
'Blake, A.J.'

_publ_section_title 9-(1,3-Dithian-2-yl)-10-oxa-1-azatricyclo[7.4.0.0^3,8^]trideca-3,5,7-trien-2-one
_journal_issue 12
_journal_name_full 'Acta Crystallographica Section C'
_journal_page_first 2003
_journal_page_last 2004
_journal_paper_doi 10.1107/S0108270194003343
_journal_volume 50
_journal_year 1994
_chemical_formula_moiety 'C15 H17 N1 O2 S2'
_chemical_formula_sum 'C15 H17 N O2 S2'
_chemical_formula_weight 306.42
_space_group_IT_number 14
_symmetry_cell_setting monoclinic
_symmetry_space_group_name_Hall '-P 2ybc'
_symmetry_space_group_name_H-M 'P 1 21/c 1'
_atom_type_scat_source IntTabIV
_cell_angle_alpha 90.
_cell_angle_beta 98.997(13)
_cell_angle_gamma 90.
_cell_formula_units_Z 4
_cell_length_a 12.2411(15)
_cell_length_b 8.0563(9)
_cell_length_c 15.354(2)
_cell_measurement_reflns_used 20
_cell_measurement_temperature 293
_cell_measurement_theta_max 32
_cell_measurement_theta_min 30
_cell_volume 1495.6(3)
_diffrn_measurement_device 'Siemens-Stoe AED-2 four-circle'
_diffrn_measurement_method \w/2\q
_diffrn_radiation_type MoK\a
_diffrn_radiation_wavelength 0.71073
_diffrn_reflns_limit_h_max 13
_diffrn_reflns_limit_h_min -11
_diffrn_reflns_limit_k_max 8
_diffrn_reflns_limit_k_min 0
_diffrn_reflns_limit_l_max 16
_diffrn_reflns_limit_l_min 0
_diffrn_reflns_number 2130
_diffrn_reflns_theta_max 22.5
_diffrn_standards_decay_% 0.36
_diffrn_standards_interval_time 120
_diffrn_standards_number 4
_exptl_absorpt_coefficient_mu 0.341
_exptl_absorpt_correction_T_max 0.622
_exptl_absorpt_correction_T_min 0.481
_exptl_absorpt_correction_type ' empirical (North, Phillips & Mathews, 1968)'
_exptl_crystal_colour colourless
_exptl_crystal_density_diffrn 1.365
_exptl_crystal_description prism
_exptl_crystal_size_max 0.80
_exptl_crystal_size_mid 0.55
_exptl_crystal_size_min 0.45
_refine_diff_density_max 0.257
_refine_diff_density_min -0.279
_refine_ls_extinction_method none
_refine_ls_goodness_of_fit_obs 1.303
_refine_ls_hydrogen_treatment noref
_refine_ls_number_parameters 181
_refine_ls_number_reflns 1766
_refine_ls_R_factor_obs 0.0350
_refine_ls_shift/esd_max 0.001
_refine_ls_structure_factor_coef F
_refine_ls_weighting_details 'w = 1/[\s^2^(F) + 0.000060F^2^]'
_refine_ls_weighting_scheme calc
_refine_ls_wR_factor_obs 0.0498
_reflns_number_observed 1744
_reflns_number_total 1913
_reflns_observed_criterion F~o~>4\s(F~o~)
_cod_data_source_file ha1092.cif
_cod_data_source_block ha1092a
_cod_depositor_comments
;
The following automatic conversions were performed:

'_refine_ls_weighting_scheme' value 'w = 1/[\s^2^(F) + 0.000060F^2^]'
was changed to 'calc'. New tag '_refine_ls_weighting_details' was
created. The value of the new tag was set to 'w = 1/[\s^2^(F) +
0.000060F^2^]'.

Automatic conversion script
Id: cif_fix_values 3143 2015-03-26 13:38:13Z robertas 
;
_cod_original_cell_volume 1495.6(2)
_cod_original_sg_symbol_H-M 'P 21/c'
_cod_original_formula_sum 'C15 H17 N1 O2 S2'
_cod_database_code 2010284

loop_
_symmetry_equiv_pos_as_xyz
x,y,z
x,1/2-y,1/2+z
-x,-y,-z
-x,1/2+y,1/2-z

loop_
_atom_site_label
_atom_site_fract_x
_atom_site_fract_y
_atom_site_fract_z
_atom_site_U_iso_or_equiv
N(1) .10402(15) -.0639(2) .28621(12) .0340(11)
C(2) -.00601(19) -.0593(3) .31189(17) .0440(15)
C(3) -.0096(2) -.1888(4) .38304(18) .0516(17)
C(4) .0880(2) -.1679(4) .45593(17) .0505(17)
O(5) .19167(14) -.1768(2) .42223(10) .0398(10)
C(6) .20147(18) -.0593(3) .35495(14) .0329(13)
C(7) .29152(19) -.1184(3) .30553(15) .0353(14)
C(8) .2459(2) -.1561(3) .21934(16) .0384(15)
C(9) .1248(2) -.1238(3) .20782(16) .0365(14)
O(10) .05559(15) -.1469(2) .14251(11) .0524(12)
C(11) .3085(2) -.2214(3) .16014(18) .0519(17)
C(12) .4204(3) -.2447(4) .1889(2) .063(2)
C(13) .4665(2) -.2046(4) .2744(2) .061(2)
C(14) .4030(2) -.1416(3) .33475(18) .0476(17)
S(1') .26498(6) .24926(8) .30941(4) .0431(4)
C(2') .2166(2) .1200(3) .39186(15) .0352(14)
S(3') .30770(7) .12121(9) .49747(5) .0596(5)
C(4') .3015(3) .3420(4) .5208(2) .068(2)
C(5') .3399(3) .4539(4) .4527(2) .065(2)
C(6') .2653(2) .4483(3) .36402(19) .0551(18)
H(11) .27150(4) -.2532(3) .09372(18) .0300000
H(12) .4720(3) -.2946(4) .1443(2) .0300000
H(13) .5542(2) -.2227(4) .2950(2) .0300000
H(14) .4395(2) -.1121(3) .40161(18) .0300000
H(21) -.02143(19) .0622(3) .33708(17) .0400000
H(22) -.06791(19) -.0869(3) .25557(17) .0400000
H(31) -.0069(2) -.3110(4) .35459(18) .0400000
H(32) -.0854(2) -.1749(4) .41014(18) .0400000
H(41) .0859(2) -.2651(4) .50408(17) .0600000
H(42) .0821(2) -.0486(4) .48692(17) .0600000
H(2') .1390(2) .1702(3) .40493(15) .0300000
H(41') .3529(3) .3656(4) .5834(2) .0600000
H(42') .2168(3) .3734(4) .5253(2) .0600000
H(51') .3425(3) .5799(4) .4769(2) .0600000
H(52') .4220(3) .4159(4) .4436(2) .0600000
H(61') .1819(2) .4761(3) .37403(19) .0600000
H(62') .2930(2) .5415(3) .32184(19) .0600000

loop_
_geom_angle_atom_site_label_1
_geom_angle_atom_site_label_2
_geom_angle_atom_site_label_3
_geom_angle
_geom_angle_publ_flag
C(2) N(1) C(9) 123.8(2) yes
C(2) N(1) C(6) 119.08(18) yes
C(9) N(1) C(6) 113.78(18) yes
C(3) C(2) N(1) 108.0(2) no
C(4) C(3) C(2) 110.4(2) no
C(3) C(4) O(5) 111.4(2) no
C(4) O(5) C(6) 113.96(18) yes
N(1) C(6) C(7) 101.90(17) no
N(1) C(6) O(5) 110.82(17) yes
N(1) C(6) C(2') 108.91(18) no
C(7) C(6) O(5) 107.85(18) no
C(7) C(6) C(2') 114.98(19) no
O(5) C(6) C(2') 111.94(18) no
C(8) C(7) C(6) 109.4(2) no
C(8) C(7) C(14) 120.7(2) no
C(14) C(7) C(6) 129.9(2) yes
C(9) C(8) C(7) 108.7(2) no
C(9) C(8) C(11) 129.3(2) yes
C(11) C(8) C(7) 122.0(2) no
N(1) C(9) C(8) 106.2(2) no
N(1) C(9) O(10) 125.4(2) no
O(10) C(9) C(8) 128.4(2) no
C(8) C(11) C(12) 117.7(3) no
C(11) C(12) C(13) 120.5(3) no
C(12) C(13) C(14) 121.8(3) no
C(13) C(14) C(7) 117.3(2) no
C(2') S(1') C(6') 99.39(12) yes
S(3') C(2') S(1') 113.50(13) yes
C(6) C(2') S(1') 108.28(16) no
C(2') S(3') C(4') 98.18(13) yes
S(3') C(4') C(5') 114.9(2) no
C(4') C(5') C(6') 113.2(3) no
C(5') C(6') S(1') 113.6(2) no

loop_
_geom_bond_atom_site_label_1
_geom_bond_atom_site_label_2
_geom_bond_site_symmetry_1
_geom_bond_site_symmetry_2
_geom_bond_distance
_geom_bond_publ_flag
N(1) C(6) . . 1.464(3) yes
N(1) C(9) . . 1.358(3) yes
C(2) N(1) . . 1.462(3) yes
C(3) C(2) . . 1.516(4) no
C(4) C(3) . . 1.513(4) no
C(4) O(5) . . 1.446(3) yes
C(6) O(5) . . 1.420(3) yes
C(6) C(2') . . 1.552(3) yes
C(7) C(6) . . 1.510(3) yes
C(8) C(7) . . 1.387(3) yes
C(8) C(11) . . 1.381(4) no
C(9) C(8) . . 1.488(3) yes
C(9) O(10) . . 1.222(3) yes
C(11) C(12) . . 1.384(4) no
C(12) C(13) . . 1.384(4) no
C(13) C(14) . . 1.395(4) no
C(14) C(7) . . 1.380(4) no
C(2') S(1') . . 1.809(2) yes
C(2') S(3') . . 1.819(3) yes
S(3') C(4') . . 1.819(3) yes
C(4') C(5') . . 1.510(5) no
C(5') C(6') . . 1.518(4) no
C(6') S(1') . . 1.809(3) yes

loop_
_geom_torsion_atom_site_label_1
_geom_torsion_atom_site_label_2
_geom_torsion_atom_site_label_3
_geom_torsion_atom_site_label_4
_geom_torsion
_geom_torsion_publ_flag
C(2) N(1) C(6) O(5) 48.8(3) no
C(2) N(1) C(6) C(7) 163.32(19) no
C(2) N(1) C(9) C(8) -162.3(2) no
C(2) N(1) C(9) O(10) 16.9(4) no
C(2) N(1) C(6) C(2') -74.8(2) yes
C(6) N(1) C(9) C(8) -3.1(3) no
C(6) N(1) C(9) O(10) 176.1(2) no
C(9) N(1) C(6) O(5) -111.5(2) yes
C(9) N(1) C(6) C(7) 3.1(2) yes
C(9) N(1) C(6) C(2') 125.0(2) yes
C(3) C(2) N(1) C(9) 108.6(3) no
C(8) C(2) N(1) C(6) -49.5(3) no
C(4) C(3) C(2) N(1) 51.2(3) no
C(3) C(4) O(5) C(6) 56.8(3) no
O(5) C(4) C(3) C(2) -56.9(3) no
N(1) C(6) O(5) C(4) -50.2(2) no
N(1) C(6) C(2') S(1') -72.33(19) no
N(1) C(6) C(2') S(3') 162.71(15) yes
O(5) C(6) C(2') S(3') 39.8(2) yes
O(5) C(6) C(2') S(1') 164.77(15) yes
C(7) C(6) O(5) C(4) -160.93(19) no
C(7) C(6) C(2') S(1') 41.3(2) no
C(7) C(6) C(2') S(3') -83.7(2) no
C(2') C(6) O(5) C(4) 71.6(2) no
C(8) C(7) C(6) O(5) 115.0(2) no
C(8) C(7) C(6) C(2') -119.4(2) no
C(14) C(7) C(6) N(1) -179.7(2) no
C(14) C(7) C(6) O(5) -63.0(3) no
C(14) C(7) C(6) C(2') 62.7(3) no
C(7) C(8) C(11) C(12) -1.6(4) no
C(9) C(8) C(7) C(6) 0.1(3) no
C(9) C(8) C(7) C(14) 178.2(2) no
C(9) C(8) C(11) C(12) -177.5(3) no
C(11) C(8) C(7) C(6) -176.6(2) no
C(11) C(8) C(7) C(14) 1.6(4) no
N(1) C(9) C(8) C(7) 1.8(3) no
N(1) C(9) C(8) C(11) 178.2(3) no
O(10) C(9) C(8) C(7) -177.4(3) no
O(10) C(9) C(8) C(11) -1.0(4) no
C(8) C(11) C(12) C(13) 0.5(4) no
C(11) C(12) C(13) C(14) 0.7(5) no
C(12) C(13) C(14) C(7) -0.8(4) no
C(13) C(14) C(7) C(6) 177.5(3) no
C(13) C(14) C(7) C(8) -0.3(4) no
C(6) C(2') S(1') C(6') 175.84(16) no
C(6) C(2') S(3') C(4') -178.06(18) no
S(1') C(2') S(3') C(4') 60.00(16) no
S(3') C(2') S(1') C(6') -60.92(16) no
C(2') S(3') C(4') C(5') -59.2(3) no
S(3') C(4') C(5') C(6') 66.4(3) no
C(4') C(5') C(6') S(1') -65.9(3) no
C(5') C(6') S(1') C(2') 59.5(2) no
